data_4077156
loop_
_publ_author_name
'Ramachandran, Bhaskar M.'
'Trupia, Sabrina M.'
'Geiger, William E.'
'Carroll, Patrick J.'
'Sneddon, Larry G.'

_publ_section_title
;
 Synthetic, Structural, Chemical, and Electrochemical Studies of the
 Metallatricarbadecaboranyl Analogues of Ferrocene, Ruthenocene, and
 Osmocene and the Observation of a
 Reversible\h6&#x2212;\h4Tricarbadecaboranyl Coordination that Is
 Analogous to the\h5&#x2212;\h3Cyclopentadienyl Ring-Slippage Process
;
_journal_issue 23
_journal_name_full Organometallics
_journal_page_first 5078
_journal_paper_doi 10.1021/om020757u
_journal_volume 21
_journal_year 2002
_chemical_formula_sum 'C19 H28 B7 Fe N'
_chemical_formula_weight 401.94
_chemical_name_systematic
; 
 ? 
;
_space_group_IT_number 4
_symmetry_cell_setting monoclinic
_symmetry_Int_Tables_number 4
_symmetry_space_group_name_Hall 'P 2yb'
_symmetry_space_group_name_H-M 'P 1 21 1'
_atom_sites_solution_hydrogens geom
_atom_sites_solution_primary direct
_atom_sites_solution_secondary difmap
_audit_creation_method SHELXL
_cell_angle_alpha 90.00
_cell_angle_beta 113.370(3)
_cell_angle_gamma 90.00
_cell_formula_units_Z 2
_cell_length_a 10.5638(10)
_cell_length_b 9.6335(5)
_cell_length_c 11.0574(10)
_cell_measurement_temperature 293(2)
_cell_volume 1032.96(15)
_computing_structure_refinement 'SHELXL-93 (Sheldrick, 1993)'
_computing_structure_solution 'SHELXS-86 (Sheldrick, 1990)'
_diffrn_ambient_temperature 293(2)
_diffrn_radiation_monochromator graphite
_diffrn_radiation_source 'fine-focus sealed tube'
_diffrn_radiation_type MoK\a
_diffrn_radiation_wavelength 0.71069
_diffrn_reflns_av_R_equivalents 0.0531
_diffrn_reflns_av_sigmaI/netI 0.0451
_diffrn_reflns_limit_h_max 12
_diffrn_reflns_limit_h_min -12
_diffrn_reflns_limit_k_max 11
_diffrn_reflns_limit_k_min -11
_diffrn_reflns_limit_l_max 13
_diffrn_reflns_limit_l_min -13
_diffrn_reflns_number 7727
_diffrn_reflns_theta_max 25.35
_diffrn_reflns_theta_min 2.92
_exptl_absorpt_coefficient_mu 0.734
_exptl_crystal_density_diffrn 1.292
_exptl_crystal_F_000 420
_exptl_crystal_size_max 0.15
_exptl_crystal_size_mid 0.12
_exptl_crystal_size_min 0.10
_refine_diff_density_max 1.380
_refine_diff_density_min -0.847
_refine_diff_density_rms 0.124
_refine_ls_abs_structure_details 'Flack H D (1983), Acta Cryst. A39, 876-881'
_refine_ls_abs_structure_Flack 0.05(5)
_refine_ls_extinction_method none
_refine_ls_goodness_of_fit_all 1.100
_refine_ls_goodness_of_fit_obs 1.107
_refine_ls_matrix_type full
_refine_ls_number_parameters 254
_refine_ls_number_reflns 3564
_refine_ls_number_restraints 1
_refine_ls_restrained_S_all 1.099
_refine_ls_restrained_S_obs 1.107
_refine_ls_R_factor_all 0.0824
_refine_ls_R_factor_obs 0.0780
_refine_ls_shift/esd_max -0.015
_refine_ls_shift/esd_mean 0.000
_refine_ls_structure_factor_coef Fsqd
_refine_ls_weighting_details 'w=1/[\s^2^(Fo^2^)+(0.1123P)^2^+3.4368P] where P=(Fo^2^+2Fc^2^)/3'
_refine_ls_weighting_scheme calc
_refine_ls_wR_factor_all 0.2143
_refine_ls_wR_factor_obs 0.2090
_reflns_number_observed 3351
_reflns_number_total 3564
_reflns_observed_criterion >2sigma(I)
_cod_data_source_file om020757u.cif
_cod_data_source_block cmpd11
_cod_depositor_comments
;
The following automatic conversions were performed:

'_refine_ls_weighting_scheme' value 'calc
w=1/[\s^2^(Fo^2^)+(0.1123P)^2^+3.4368P] where P=(Fo^2^+2Fc^2^)/3' was
changed to 'calc'. New tag '_refine_ls_weighting_details' was
created. The value of the new tag was set to
'w=1/[\s^2^(Fo^2^)+(0.1123P)^2^+3.4368P] where P=(Fo^2^+2Fc^2^)/3'.

Automatic conversion script
Id: cif_fix_values 3143 2015-03-26 13:38:13Z robertas 
;
_cod_original_sg_symbol_H-M 'P 21       '
_cod_database_code 4077156

loop_
_symmetry_equiv_pos_as_xyz
'x, y, z'
'-x, y+1/2, -z'

loop_
_atom_site_aniso_label
_atom_site_aniso_U_11
_atom_site_aniso_U_22
_atom_site_aniso_U_33
_atom_site_aniso_U_23
_atom_site_aniso_U_13
_atom_site_aniso_U_12
Fe8 0.0307(5) 0.0335(5) 0.0274(5) -0.0002(5) 0.0095(4) 0.0002(5)
B1 0.042(5) 0.042(5) 0.051(5) 0.009(4) 0.024(4) -0.006(4)
B2 0.043(5) 0.046(5) 0.041(5) 0.010(4) 0.015(4) 0.002(4)
B3 0.034(5) 0.059(6) 0.022(4) 0.005(4) 0.011(4) -0.002(4)
B4 0.027(4) 0.042(5) 0.035(5) -0.004(4) 0.013(4) -0.005(4)
B5 0.034(4) 0.051(6) 0.040(5) -0.001(4) 0.009(4) -0.002(4)
B6 0.043(5) 0.026(5) 0.055(6) 0.006(4) 0.015(4) -0.003(3)
B11 0.044(5) 0.032(5) 0.042(5) 0.001(4) 0.016(4) 0.003(4)
C7 0.039(4) 0.040(4) 0.034(4) 0.006(3) 0.017(3) 0.003(3)
C9 0.034(4) 0.032(4) 0.039(4) -0.001(3) 0.011(3) -0.001(3)
C10 0.044(4) 0.023(4) 0.042(4) 0.002(3) 0.018(4) 0.004(3)
C12 0.046(4) 0.045(6) 0.030(3) 0.000(3) 0.012(3) -0.007(4)
N13 0.034(3) 0.052(5) 0.037(3) -0.002(3) 0.015(3) 0.002(3)
C14 0.036(4) 0.042(4) 0.041(4) 0.002(3) 0.015(4) 0.005(3)
C15 0.041(5) 0.057(6) 0.065(6) -0.001(5) 0.017(5) -0.014(4)
C16 0.048(5) 0.068(7) 0.063(6) -0.013(5) 0.025(5) 0.004(5)
C17 0.043(5) 0.061(6) 0.052(5) 0.016(4) 0.008(4) 0.005(4)
C18 0.038(4) 0.040(4) 0.026(3) -0.003(3) 0.011(3) 0.003(3)
C19 0.039(4) 0.055(5) 0.037(4) -0.002(4) 0.010(3) 0.006(4)
C20 0.058(5) 0.035(4) 0.041(4) 0.002(3) 0.017(4) 0.004(3)
C21 0.060(5) 0.048(5) 0.034(4) -0.002(3) 0.015(4) 0.004(4)
C22 0.051(5) 0.045(5) 0.038(4) 0.003(4) 0.024(4) -0.002(4)
C23 0.041(4) 0.052(5) 0.029(4) -0.003(3) 0.013(3) 0.003(3)
C24 0.042(5) 0.046(5) 0.044(5) 0.000(4) 0.021(4) 0.003(4)
C25 0.049(5) 0.041(5) 0.033(4) -0.003(3) 0.010(4) 0.004(4)
C26 0.054(5) 0.040(5) 0.035(4) -0.005(3) 0.023(4) 0.001(4)
C27 0.049(5) 0.043(5) 0.055(6) 0.007(4) 0.033(4) 0.016(4)
C28 0.030(4) 0.034(4) 0.041(4) 0.002(3) 0.010(3) 0.000(3)

loop_
_atom_site_label
_atom_site_type_symbol
_atom_site_fract_x
_atom_site_fract_y
_atom_site_fract_z
_atom_site_U_iso_or_equiv
_atom_site_thermal_displace_type
_atom_site_occupancy
_atom_site_calc_flag
Fe8 Fe 1.32091(9) 1.44506(11) 1.22485(8) 0.0312(3) Uani 1 d
B1 B 1.1468(10) 1.1512(11) 1.2286(10) 0.043(2) Uani 1 d
B2 B 1.3009(10) 1.1421(11) 1.3730(10) 0.044(2) Uani 1 d
B3 B 1.2243(9) 1.3045(11) 1.3190(8) 0.039(2) Uani 1 d
B4 B 1.1525(9) 1.2987(10) 1.1358(9) 0.034(2) Uani 1 d
B5 B 1.1861(9) 1.1362(11) 1.0900(10) 0.044(2) Uani 1 d
B6 B 1.2914(10) 1.0473(10) 1.2350(10) 0.043(2) Uani 1 d
B11 B 1.4373(10) 1.1557(10) 1.3155(10) 0.040(2) Uani 1 d
C7 C 1.3866(8) 1.2892(8) 1.3713(8) 0.037(2) Uani 1 d
C9 C 1.2747(8) 1.2803(8) 1.0895(8) 0.036(2) Uani 1 d
C10 C 1.3599(8) 1.1505(8) 1.1527(8) 0.036(2) Uani 1 d
C12 C 1.5009(8) 1.4151(9) 1.2428(7) 0.041(2) Uani 1 d
N13 N 1.6170(7) 1.4038(7) 1.2599(6) 0.041(2) Uani 1 d
C14 C 1.7650(8) 1.3853(9) 1.2907(8) 0.040(2) Uani 1 d
C15 C 1.8323(10) 1.5266(11) 1.3185(10) 0.056(2) Uani 1 d
C16 C 1.7762(10) 1.3173(12) 1.1723(10) 0.059(3) Uani 1 d
C17 C 1.8217(9) 1.2908(11) 1.4109(9) 0.055(2) Uani 1 d
C18 C 1.2686(8) 1.3234(8) 0.9553(7) 0.035(2) Uani 1 d
C19 C 1.1447(8) 1.3609(10) 0.8554(8) 0.045(2) Uani 1 d
C20 C 1.1393(9) 1.4000(8) 0.7315(8) 0.046(2) Uani 1 d
C21 C 1.2578(10) 1.4011(9) 0.7090(8) 0.049(2) Uani 1 d
C22 C 1.3820(9) 1.3668(9) 0.8070(8) 0.043(2) Uani 1 d
C23 C 1.3864(8) 1.3275(9) 0.9290(7) 0.041(2) Uani 1 d
C24 C 1.3389(9) 1.6389(10) 1.1465(9) 0.043(2) Uani 1 d
C25 C 1.3968(9) 1.6438(9) 1.2898(8) 0.043(2) Uani 1 d
C26 C 1.2906(10) 1.6165(9) 1.3325(8) 0.041(2) Uani 1 d
C27 C 1.1647(9) 1.5933(9) 1.2157(9) 0.045(2) Uani 1 d
C28 C 1.1995(8) 1.6067(8) 1.1048(8) 0.036(2) Uani 1 d
H1 H 1.0488 1.1111 1.2267 0.063 Uiso 1 d
H2 H 1.3059 1.0878 1.4620 0.063 Uiso 1 d
H3 H 1.1755 1.3610 1.3760 0.063 Uiso 1 d
H4 H 1.0569 1.3525 1.0736 0.063 Uiso 1 d
H5 H 1.1184 1.0787 1.0023 0.063 Uiso 1 d
H6 H 1.2961 0.9331 1.2393 0.063 Uiso 1 d
H7 H 1.4475 1.3352 1.4563 0.063 Uiso 1 d
H10 H 1.4038 1.1009 1.0990 0.063 Uiso 1 d
H11 H 1.5418 1.1078 1.3706 0.063 Uiso 1 d
H15B H 1.8197 1.5676 1.3920 0.076 Uiso 1 d
H15C H 1.7912 1.5844 1.2424 0.076 Uiso 1 d
H15A H 1.9291 1.5164 1.3390 0.076 Uiso 1 d
H16C H 1.7357 1.2262 1.1604 0.076 Uiso 1 d
H16A H 1.8713 1.3097 1.1860 0.076 Uiso 1 d
H16B H 1.7280 1.3722 1.0952 0.076 Uiso 1 d
H17A H 1.9186 1.2780 1.4365 0.076 Uiso 1 d
H17B H 1.7757 1.2024 1.3900 0.076 Uiso 1 d
H17C H 1.8050 1.3323 1.4826 0.076 Uiso 1 d
H19 H 1.0642 1.3600 0.8709 0.063 Uiso 1 d
H20 H 1.0559 1.4253 0.6647 0.063 Uiso 1 d
H21 H 1.2538 1.4254 0.6262 0.063 Uiso 1 d
H22 H 1.4621 1.3701 0.7915 0.063 Uiso 1 d
H23 H 1.4707 1.3030 0.9950 0.063 Uiso 1 d
H24 H 1.3860 1.6547 1.0923 0.063 Uiso 1 d
H25 H 1.4885 1.6617 1.3439 0.063 Uiso 1 d
H26 H 1.2989 1.6142 1.4192 0.063 Uiso 1 d
H27 H 1.0780 1.5731 1.2138 0.063 Uiso 1 d
H28 H 1.1383 1.5960 1.0176 0.063 Uiso 1 d

loop_
_atom_type_symbol
_atom_type_description
_atom_type_scat_dispersion_real
_atom_type_scat_dispersion_imag
_atom_type_scat_source
C C 0.0033 0.0016 'International Tables Vol C Tables 4.2.6.8 and 6.1.1.4'
H H 0.0000 0.0000 'International Tables Vol C Tables 4.2.6.8 and 6.1.1.4'
B B 0.0013 0.0007 'International Tables Vol C Tables 4.2.6.8 and 6.1.1.4'
N N 0.0061 0.0033 'International Tables Vol C Tables 4.2.6.8 and 6.1.1.4'
Fe Fe 0.3463 0.8444 'International Tables Vol C Tables 4.2.6.8 and 6.1.1.4'

loop_
_geom_angle_atom_site_label_1
_geom_angle_atom_site_label_2
_geom_angle_atom_site_label_3
_geom_angle
C12 Fe8 C25 82.4(3)
C12 Fe8 C24 85.8(3)
C25 Fe8 C24 40.7(3)
C12 Fe8 C9 84.1(3)
C25 Fe8 C9 152.3(3)
C24 Fe8 C9 114.3(3)
C12 Fe8 C7 78.2(3)
C25 Fe8 C7 115.0(3)
C24 Fe8 C7 153.2(3)
C9 Fe8 C7 85.5(3)
C12 Fe8 C28 121.5(3)
C25 Fe8 C28 66.2(3)
C24 Fe8 C28 38.6(3)
C9 Fe8 C28 101.4(3)
C7 Fe8 C28 159.4(3)
C12 Fe8 C26 115.8(4)
C25 Fe8 C26 38.8(3)
C24 Fe8 C26 66.4(3)
C9 Fe8 C26 159.7(3)
C7 Fe8 C26 101.5(3)
C28 Fe8 C26 65.9(3)
C12 Fe8 C27 147.4(4)
C25 Fe8 C27 65.9(4)
C24 Fe8 C27 65.4(3)
C9 Fe8 C27 120.6(3)
C7 Fe8 C27 121.3(3)
C28 Fe8 C27 38.8(3)
C26 Fe8 C27 39.8(3)
C12 Fe8 B4 124.6(4)
C25 Fe8 B4 152.0(3)
C24 Fe8 B4 125.6(4)
C9 Fe8 B4 43.2(3)
C7 Fe8 B4 81.2(3)
C28 Fe8 B4 90.5(3)
C26 Fe8 B4 118.5(4)
C27 Fe8 B4 86.3(4)
C12 Fe8 B3 120.3(4)
C25 Fe8 B3 126.2(4)
C24 Fe8 B3 151.8(3)
C9 Fe8 B3 81.4(3)
C7 Fe8 B3 43.2(3)
C28 Fe8 B3 118.1(3)
C26 Fe8 B3 90.7(4)
C27 Fe8 B3 86.5(4)
B4 Fe8 B3 50.5(3)
B5 B1 B4 58.8(5)
B5 B1 B2 109.5(7)
B4 B1 B2 109.4(7)
B5 B1 B3 110.1(6)
B4 B1 B3 63.1(5)
B2 B1 B3 59.0(6)
B5 B1 B6 59.7(6)
B4 B1 B6 104.2(6)
B2 B1 B6 58.4(6)
B3 B1 B6 104.1(6)
C7 B2 B6 105.9(7)
C7 B2 B3 54.8(5)
B6 B2 B3 108.1(7)
C7 B2 B1 104.7(6)
B6 B2 B1 61.7(6)
B3 B2 B1 61.0(5)
C7 B2 B11 54.9(5)
B6 B2 B11 60.3(5)
B3 B2 B11 98.1(6)
B1 B2 B11 104.9(7)
C7 B3 B2 60.4(6)
C7 B3 B1 108.4(7)
B2 B3 B1 60.0(6)
C7 B3 B4 108.0(6)
B2 B3 B4 106.1(7)
B1 B3 B4 57.9(5)
C7 B3 Fe8 65.8(4)
B2 B3 Fe8 118.3(6)
B1 B3 Fe8 116.1(5)
B4 B3 Fe8 64.3(4)
C9 B4 B5 60.8(5)
C9 B4 B1 108.6(7)
B5 B4 B1 59.9(6)
C9 B4 B3 108.9(6)
B5 B4 B3 107.7(7)
B1 B4 B3 59.0(6)
C9 B4 Fe8 65.9(4)
B5 B4 Fe8 119.6(5)
B1 B4 Fe8 117.9(6)
B3 B4 Fe8 65.2(4)
C9 B5 C10 54.4(5)
C9 B5 B4 55.2(5)
C10 B5 B4 97.0(6)
C9 B5 B1 105.2(7)
C10 B5 B1 103.4(6)
B4 B5 B1 61.3(6)
C9 B5 B6 104.7(7)
C10 B5 B6 58.5(5)
B4 B5 B6 107.6(7)
B1 B5 B6 61.8(6)
C10 B6 B2 105.9(7)
C10 B6 B5 58.5(5)
B2 B6 B5 109.6(7)
C10 B6 B11 56.9(5)
B2 B6 B11 61.2(6)
B5 B6 B11 106.1(7)
C10 B6 B1 100.9(6)
B2 B6 B1 59.9(6)
B5 B6 B1 58.5(5)
B11 B6 B1 104.2(7)
C7 B11 C10 110.2(7)
C7 B11 B6 107.9(7)
C10 B11 B6 58.8(5)
C7 B11 B2 59.1(5)
C10 B11 B2 105.2(7)
B6 B11 B2 58.5(6)
B3 C7 B11 114.3(7)
B3 C7 B2 64.8(6)
B11 C7 B2 66.0(6)
B3 C7 Fe8 71.0(4)
B11 C7 Fe8 109.4(5)
B2 C7 Fe8 126.2(5)
C18 C9 C10 117.2(7)
C18 C9 B4 124.4(7)
C10 C9 B4 110.6(7)
C18 C9 B5 115.0(6)
C10 C9 B5 63.3(5)
B4 C9 B5 64.0(6)
C18 C9 Fe8 113.4(5)
C10 C9 Fe8 111.2(5)
B4 C9 Fe8 70.9(5)
B5 C9 Fe8 126.6(6)
C9 C10 B11 114.6(6)
C9 C10 B5 62.3(5)
B11 C10 B5 115.8(7)
C9 C10 B6 115.1(7)
B11 C10 B6 64.2(5)
B5 C10 B6 63.0(6)
N13 C12 Fe8 175.4(7)
C12 N13 C14 175.9(7)
N13 C14 C16 107.1(7)
N13 C14 C15 108.0(6)
C16 C14 C15 112.0(8)
N13 C14 C17 106.7(7)
C16 C14 C17 111.0(8)
C15 C14 C17 111.7(8)
C19 C18 C23 117.9(7)
C19 C18 C9 120.8(7)
C23 C18 C9 121.3(7)
C18 C19 C20 120.7(8)
C21 C20 C19 119.6(8)
C20 C21 C22 120.8(7)
C21 C22 C23 119.3(7)
C22 C23 C18 121.8(7)
C28 C24 C25 107.5(7)
C28 C24 Fe8 71.4(5)
C25 C24 Fe8 69.3(5)
C26 C25 C24 108.2(7)
C26 C25 Fe8 72.3(5)
C24 C25 Fe8 70.0(5)
C25 C26 C27 107.5(7)
C25 C26 Fe8 68.9(5)
C27 C26 Fe8 70.9(4)
C28 C27 C26 107.1(7)
C28 C27 Fe8 69.2(4)
C26 C27 Fe8 69.3(4)
C24 C28 C27 109.7(7)
C24 C28 Fe8 70.0(5)
C27 C28 Fe8 72.0(5)

loop_
_geom_bond_atom_site_label_1
_geom_bond_atom_site_label_2
_geom_bond_distance
Fe8 C12 1.854(8)
Fe8 C25 2.090(9)
Fe8 C24 2.099(9)
Fe8 C9 2.102(8)
Fe8 C7 2.114(8)
Fe8 C28 2.117(8)
Fe8 C26 2.133(8)
Fe8 C27 2.154(8)
Fe8 B4 2.175(9)
Fe8 B3 2.191(9)
B1 B5 1.745(14)
B1 B4 1.768(13)
B1 B2 1.773(14)
B1 B3 1.790(14)
B1 B6 1.804(14)
B2 C7 1.686(13)
B2 B6 1.747(15)
B2 B3 1.754(14)
B2 B11 1.795(13)
B3 C7 1.585(12)
B3 B4 1.861(13)
B4 C9 1.575(12)
B4 B5 1.725(14)
B5 C9 1.675(13)
B5 C10 1.691(12)
B5 B6 1.768(14)
B6 C10 1.691(12)
B6 B11 1.780(13)
B11 C7 1.606(12)
B11 C10 1.656(12)
C9 C18 1.518(11)
C9 C10 1.537(11)
C12 N13 1.170(10)
N13 C14 1.473(11)
C14 C16 1.509(12)
C14 C15 1.510(13)
C14 C17 1.524(12)
C18 C19 1.384(11)
C18 C23 1.386(11)
C19 C20 1.400(12)
C20 C21 1.370(13)
C21 C22 1.370(12)
C22 C23 1.384(11)
C24 C28 1.393(11)
C24 C25 1.455(11)
C25 C26 1.404(13)
C26 C27 1.458(13)
C27 C28 1.418(12)
